data_7205827
loop_
_publ_author_name
'Yuan, Ning'
'Sheng, Tianlu'
'Tian, Chongbin'
'Hu, Shengmin'
'Fu, Ruibiao'
'Zhu, Qilong'
'Tan, Chunhong'
'Wu, Xintao'

_publ_section_title
;
 Syntheses, structures and properties of three-dimensional lanthanide
 frameworks constructed with a trigonal anti-prismatic lanthanide
 cluster
;
_journal_issue 12
_journal_name_full CrystEngComm
_journal_page_first 4244
_journal_paper_doi 10.1039/c0ce00848f
_journal_volume 13
_journal_year 2011
_chemical_formula_sum 'C72 H49 Gd9 N12 O44'
_chemical_formula_weight 3201.48
_chemical_name_systematic
;
?
;
_space_group_IT_number 167
_symmetry_cell_setting trigonal
_symmetry_space_group_name_Hall '-R 3 2"c'
_symmetry_space_group_name_H-M 'R -3 c :H'
_atom_sites_solution_hydrogens geom
_atom_sites_solution_primary direct
_atom_sites_solution_secondary difmap
_audit_creation_method SHELXL-97
_cell_angle_alpha 90.00
_cell_angle_beta 90.00
_cell_angle_gamma 120.00
_cell_formula_units_Z 6
_cell_length_a 17.0151(3)
_cell_length_b 17.0151(3)
_cell_length_c 56.2326(17)
_cell_measurement_reflns_used 12486
_cell_measurement_temperature 293(2)
_cell_measurement_theta_max 27.4797
_cell_measurement_theta_min 3.1215
_cell_volume 14099.0(6)
_computing_cell_refinement 'CrystalClear (Rigaku/MSC Inc., 2005)'
_computing_data_collection 'CrystalClear (Rigaku/MSC Inc., 2005)'
_computing_data_reduction 'CrystalClear (Rigaku/MSC Inc., 2005)'
_computing_structure_refinement 'SHELXL-97 (Sheldrick, 1997)'
_computing_structure_solution 'SHELXS-97 (Sheldrick, 1990)'
_diffrn_ambient_temperature 293(2)
_diffrn_detector_area_resol_mean 14.6306
_diffrn_measured_fraction_theta_full 0.999
_diffrn_measured_fraction_theta_max 0.999
_diffrn_measurement_device_type Mercury70
_diffrn_measurement_method CCD_Profile_fitting
_diffrn_radiation_monochromator graphite
_diffrn_radiation_source 'fine-focus sealed tube'
_diffrn_radiation_type MoK\a
_diffrn_radiation_wavelength 0.71073
_diffrn_reflns_av_R_equivalents 0.0254
_diffrn_reflns_av_sigmaI/netI 0.0131
_diffrn_reflns_limit_h_max 22
_diffrn_reflns_limit_h_min -15
_diffrn_reflns_limit_k_max 22
_diffrn_reflns_limit_k_min -22
_diffrn_reflns_limit_l_max 72
_diffrn_reflns_limit_l_min -72
_diffrn_reflns_number 34641
_diffrn_reflns_theta_full 27.48
_diffrn_reflns_theta_max 27.48
_diffrn_reflns_theta_min 2.39
_exptl_absorpt_coefficient_mu 6.350
_exptl_absorpt_correction_T_max 1.0000
_exptl_absorpt_correction_T_min 0.7891
_exptl_absorpt_correction_type multi-scan
_exptl_crystal_colour Yellow
_exptl_crystal_density_diffrn 2.262
_exptl_crystal_density_method 'not measured'
_exptl_crystal_description Prism
_exptl_crystal_F_000 8958
_exptl_crystal_size_max 0.2000
_exptl_crystal_size_mid 0.2000
_exptl_crystal_size_min 0.2000
_refine_diff_density_max 0.793
_refine_diff_density_min -6.033
_refine_diff_density_rms 0.215
_refine_ls_extinction_method none
_refine_ls_goodness_of_fit_ref 1.004
_refine_ls_hydrogen_treatment geom
_refine_ls_matrix_type full
_refine_ls_number_parameters 201
_refine_ls_number_reflns 3601
_refine_ls_number_restraints 0
_refine_ls_restrained_S_all 1.004
_refine_ls_R_factor_all 0.0330
_refine_ls_R_factor_gt 0.0325
_refine_ls_shift/su_max 0.001
_refine_ls_shift/su_mean 0.000
_refine_ls_structure_factor_coef Fsqd
_refine_ls_weighting_details 'calc w=1/[\s^2^(Fo^2^)+(0.0472P)^2^+668.8796P] where P=(Fo^2^+2Fc^2^)/3'
_refine_ls_weighting_scheme calc
_refine_ls_wR_factor_gt 0.0934
_refine_ls_wR_factor_ref 0.0938
_reflns_number_gt 3551
_reflns_number_total 3601
_reflns_threshold_expression >2sigma(I)
_cod_data_source_file c0ce00848f.txt
_cod_data_source_block a
_cod_depositor_comments
;
The following automatic conversions were performed:
'_exptl_absorpt_correction_type' value 'Multi-scan' changed to
'multi-scan' according to
'/home/saulius/struct/CIF-dictionaries/cif_core.dic' dictionary named
'cif_core.dic' version 2.4.1 from 2010-06-29.

Automatic conversion script
Id: cif_fix_enum 1555 2011-01-17 13:19:09Z saulius 
;
_cod_original_sg_symbol_H-M R-3c
_cod_database_code 7205827

loop_
_symmetry_equiv_pos_as_xyz
'x, y, z'
'-y, x-y, z'
'-x+y, -x, z'
'y, x, -z+1/2'
'x-y, -y, -z+1/2'
'-x, -x+y, -z+1/2'
'x+2/3, y+1/3, z+1/3'
'-y+2/3, x-y+1/3, z+1/3'
'-x+y+2/3, -x+1/3, z+1/3'
'y+2/3, x+1/3, -z+5/6'
'x-y+2/3, -y+1/3, -z+5/6'
'-x+2/3, -x+y+1/3, -z+5/6'
'x+1/3, y+2/3, z+2/3'
'-y+1/3, x-y+2/3, z+2/3'
'-x+y+1/3, -x+2/3, z+2/3'
'y+1/3, x+2/3, -z+7/6'
'x-y+1/3, -y+2/3, -z+7/6'
'-x+1/3, -x+y+2/3, -z+7/6'
'-x, -y, -z'
'y, -x+y, -z'
'x-y, x, -z'
'-y, -x, z-1/2'
'-x+y, y, z-1/2'
'x, x-y, z-1/2'
'-x+2/3, -y+1/3, -z+1/3'
'y+2/3, -x+y+1/3, -z+1/3'
'x-y+2/3, x+1/3, -z+1/3'
'-y+2/3, -x+1/3, z-1/6'
'-x+y+2/3, y+1/3, z-1/6'
'x+2/3, x-y+1/3, z-1/6'
'-x+1/3, -y+2/3, -z+2/3'
'y+1/3, -x+y+2/3, -z+2/3'
'x-y+1/3, x+2/3, -z+2/3'
'-y+1/3, -x+2/3, z+1/6'
'-x+y+1/3, y+2/3, z+1/6'
'x+1/3, x-y+2/3, z+1/6'

loop_
_atom_site_label
_atom_site_type_symbol
_atom_site_fract_x
_atom_site_fract_y
_atom_site_fract_z
_atom_site_U_iso_or_equiv
_atom_site_adp_type
_atom_site_occupancy
_atom_site_symmetry_multiplicity
_atom_site_calc_flag
_atom_site_refinement_flags
_atom_site_disorder_assembly
_atom_site_disorder_group
Gd1 Gd 0.861589(17) 0.879694(17) 0.034394(4) 0.01125(9) Uani 1 1 d . . .
Gd2 Gd 0.6667 0.80722(2) 0.0833 0.01426(11) Uani 1 2 d S . .
C1 C 0.6396(4) 0.8210(4) 0.03041(10) 0.0182(11) Uani 1 1 d . . .
C2 C 0.6375(4) 0.8464(5) 0.00671(12) 0.0241(13) Uani 1 1 d . . .
C3 C 0.5554(5) 0.8344(7) -0.00169(15) 0.045(2) Uani 1 1 d . . .
H3A H 0.5511 0.8494 -0.0173 0.054 Uiso 1 1 calc R . .
C4 C 0.4803(5) 0.8006(8) 0.01283(16) 0.052(3) Uani 1 1 d . . .
H4A H 0.4241 0.7881 0.0069 0.062 Uiso 1 1 calc R . .
C5 C 0.4910(5) 0.7858(6) 0.03645(15) 0.0401(19) Uani 1 1 d . . .
H5A H 0.4421 0.7681 0.0467 0.048 Uiso 1 1 calc R . .
C6 C 0.7207(4) 0.8918(4) -0.00834(10) 0.0192(11) Uani 1 1 d . . .
C7 C 0.8237(4) 0.7738(4) 0.08497(11) 0.0190(11) Uani 1 1 d . . .
C8 C 0.8937(4) 0.7523(5) 0.08352(12) 0.0247(13) Uani 1 1 d . . .
C9 C 0.8855(6) 0.6821(6) 0.09778(18) 0.047(2) Uani 1 1 d . . .
H9A H 0.9312 0.6673 0.0978 0.056 Uiso 1 1 calc R . .
C10 C 0.8095(8) 0.6338(8) 0.1121(2) 0.077(4) Uani 1 1 d . . .
H10A H 0.8037 0.5867 0.1217 0.093 Uiso 1 1 calc R . .
C11 C 0.7430(7) 0.6572(7) 0.1117(2) 0.061(3) Uani 1 1 d . . .
H11A H 0.6912 0.6238 0.1209 0.073 Uiso 1 1 calc R . .
C12 C 0.9758(4) 0.8029(4) 0.06846(10) 0.0166(11) Uani 1 1 d . . .
O1 O 0.7990(3) 0.9124(3) 0.00004(7) 0.0196(8) Uani 1 1 d . . .
O2 O 0.7153(3) 0.9151(4) -0.02912(8) 0.0274(10) Uani 1 1 d . . .
O3 O 0.7078(3) 0.8196(3) 0.04010(7) 0.0198(9) Uani 1 1 d . . .
O4 O 0.9793(3) 0.8600(3) 0.05281(7) 0.0172(8) Uani 1 1 d . . .
O5 O 1.0382(3) 0.7868(3) 0.07169(9) 0.0243(9) Uani 1 1 d . . .
O6 O 0.8226(3) 0.8397(3) 0.07368(7) 0.0180(8) Uani 1 1 d . . .
O7 O 1.0000 1.0000 0.02244(11) 0.0111(12) Uani 1 3 d S . .
H7 H 1.0000 1.0000 0.0000 0.013 Uiso 1 6 d S . .
O8 O 0.9511(8) 0.5557(8) 0.1418(2) 0.100 Uiso 1 1 d . . .
N1 N 0.5678(4) 0.7956(4) 0.04519(9) 0.0267(12) Uani 1 1 d . . .
N2 N 0.7493(4) 0.7255(5) 0.09871(11) 0.0335(14) Uani 1 1 d . . .

loop_
_atom_site_aniso_label
_atom_site_aniso_U_11
_atom_site_aniso_U_22
_atom_site_aniso_U_33
_atom_site_aniso_U_23
_atom_site_aniso_U_13
_atom_site_aniso_U_12
Gd1 0.01126(14) 0.01250(14) 0.00942(14) 0.00067(9) 0.00103(8) 0.00552(10)
Gd2 0.01149(18) 0.01655(16) 0.01305(18) 0.00168(6) 0.00336(13) 0.00575(9)
C1 0.010(2) 0.020(3) 0.018(3) -0.001(2) 0.001(2) 0.003(2)
C2 0.014(3) 0.029(3) 0.024(3) 0.007(2) -0.002(2) 0.007(3)
C3 0.022(4) 0.073(6) 0.034(4) 0.023(4) -0.001(3) 0.019(4)
C4 0.019(4) 0.089(7) 0.043(5) 0.019(5) 0.000(3) 0.024(4)
C5 0.020(3) 0.063(6) 0.037(4) 0.014(4) 0.009(3) 0.021(4)
C6 0.017(3) 0.019(3) 0.017(3) 0.005(2) 0.002(2) 0.006(2)
C7 0.018(3) 0.021(3) 0.020(3) 0.004(2) 0.004(2) 0.010(2)
C8 0.020(3) 0.028(3) 0.027(3) 0.011(3) 0.004(2) 0.013(3)
C9 0.043(5) 0.047(5) 0.068(6) 0.037(4) 0.028(4) 0.036(4)
C10 0.069(7) 0.080(8) 0.110(9) 0.082(7) 0.060(7) 0.058(6)
C11 0.051(5) 0.069(7) 0.081(7) 0.058(6) 0.047(5) 0.043(5)
C12 0.017(3) 0.017(3) 0.017(3) 0.002(2) -0.001(2) 0.009(2)
O1 0.0138(19) 0.026(2) 0.0175(19) 0.0057(17) 0.0005(15) 0.0091(17)
O2 0.018(2) 0.039(3) 0.020(2) 0.0100(19) 0.0000(17) 0.011(2)
O3 0.0119(19) 0.028(2) 0.0142(18) 0.0050(16) 0.0003(15) 0.0063(18)
O4 0.016(2) 0.019(2) 0.018(2) 0.0073(15) 0.0023(15) 0.0093(16)
O5 0.015(2) 0.027(2) 0.032(2) 0.0077(19) -0.0004(18) 0.0110(18)
O6 0.021(2) 0.024(2) 0.0140(18) 0.0042(16) 0.0033(16) 0.0150(18)
O7 0.0100(18) 0.0100(18) 0.013(3) 0.000 0.000 0.0050(9)
N1 0.017(3) 0.036(3) 0.023(3) 0.005(2) 0.006(2) 0.010(2)
N2 0.029(3) 0.039(3) 0.037(3) 0.022(3) 0.018(3) 0.021(3)

loop_
_atom_type_symbol
_atom_type_description
_atom_type_scat_dispersion_real
_atom_type_scat_dispersion_imag
_atom_type_scat_source
C C 0.0033 0.0016 'International Tables Vol C Tables 4.2.6.8 and 6.1.1.4'
H H 0.0000 0.0000 'International Tables Vol C Tables 4.2.6.8 and 6.1.1.4'
N N 0.0061 0.0033 'International Tables Vol C Tables 4.2.6.8 and 6.1.1.4'
O O 0.0106 0.0060 'International Tables Vol C Tables 4.2.6.8 and 6.1.1.4'
Gd Gd -0.1653 3.9035 'International Tables Vol C Tables 4.2.6.8 and 6.1.1.4'

loop_
_geom_angle_atom_site_label_1
_geom_angle_atom_site_label_2
_geom_angle_atom_site_label_3
_geom_angle
_geom_angle_site_symmetry_1
_geom_angle_site_symmetry_3
_geom_angle_publ_flag
O3 Gd1 O6 68.98(15) . . ?
O3 Gd1 O7 149.17(12) . . ?
O6 Gd1 O7 123.60(18) . . ?
O3 Gd1 O1 71.24(14) . . ?
O6 Gd1 O1 137.95(14) . . ?
O7 Gd1 O1 86.25(16) . . ?
O3 Gd1 O4 135.44(14) . . ?
O6 Gd1 O4 71.68(14) . . ?
O7 Gd1 O4 72.58(13) . . ?
O1 Gd1 O4 150.34(14) . . ?
O3 Gd1 O2 76.77(17) . 21_655 ?
O6 Gd1 O2 83.35(15) . 21_655 ?
O7 Gd1 O2 129.34(13) . 21_655 ?
O1 Gd1 O2 100.42(16) . 21_655 ?
O4 Gd1 O2 78.75(16) . 21_655 ?
O3 Gd1 O4 86.65(15) . 3_675 ?
O6 Gd1 O4 76.42(14) . 3_675 ?
O7 Gd1 O4 71.51(12) . 3_675 ?
O1 Gd1 O4 88.32(15) . 3_675 ?
O4 Gd1 O4 103.7(2) . 3_675 ?
O2 Gd1 O4 157.45(14) 21_655 3_675 ?
O3 Gd1 O1 109.11(15) . 21_655 ?
O6 Gd1 O1 132.34(14) . 21_655 ?
O7 Gd1 O1 83.39(15) . 21_655 ?
O1 Gd1 O1 74.01(6) . 21_655 ?
O4 Gd1 O1 82.93(14) . 21_655 ?
O2 Gd1 O1 51.90(14) 21_655 21_655 ?
O4 Gd1 O1 150.25(13) 3_675 21_655 ?
O3 Gd1 C6 90.63(17) . 21_655 ?
O6 Gd1 C6 108.54(16) . 21_655 ?
O7 Gd1 C6 108.44(16) . 21_655 ?
O1 Gd1 C6 84.75(16) . 21_655 ?
O4 Gd1 C6 82.65(16) . 21_655 ?
O2 Gd1 C6 25.66(16) 21_655 21_655 ?
O4 Gd1 C6 173.06(16) 3_675 21_655 ?
O1 Gd1 C6 26.53(15) 21_655 21_655 ?
O3 Gd1 Gd1 172.00(10) . 2_765 ?
O6 Gd1 Gd1 103.23(11) . 2_765 ?
O7 Gd1 Gd1 34.03(7) . 2_765 ?
O1 Gd1 Gd1 115.83(10) . 2_765 ?
O4 Gd1 Gd1 38.99(9) . 2_765 ?
O2 Gd1 Gd1 104.64(12) 21_655 2_765 ?
O4 Gd1 Gd1 89.76(9) 3_675 2_765 ?
O1 Gd1 Gd1 77.29(10) 21_655 2_765 ?
C6 Gd1 Gd1 93.71(13) 21_655 2_765 ?
O3 Gd1 Gd1 119.40(12) . 3_675 ?
O6 Gd1 Gd1 105.69(11) . 3_675 ?
O7 Gd1 Gd1 34.03(7) . 3_675 ?
O1 Gd1 Gd1 82.42(11) . 3_675 ?
O4 Gd1 Gd1 90.63(10) . 3_675 ?
O2 Gd1 Gd1 163.30(12) 21_655 3_675 ?
O4 Gd1 Gd1 37.91(9) 3_675 3_675 ?
O1 Gd1 Gd1 114.44(9) 21_655 3_675 ?
C6 Gd1 Gd1 140.84(12) 21_655 3_675 ?
Gd1 Gd1 Gd1 60.0 2_765 3_675 ?
O3 Gd1 Gd2 35.49(10) . . ?
O6 Gd1 Gd2 34.85(10) . . ?
O7 Gd1 Gd2 142.35(12) . . ?
O1 Gd1 Gd2 103.26(10) . . ?
O4 Gd1 Gd2 106.18(10) . . ?
O2 Gd1 Gd2 85.28(11) 21_655 . ?
O4 Gd1 Gd2 72.45(9) 3_675 . ?
O1 Gd1 Gd2 134.25(9) 21_655 . ?
C6 Gd1 Gd2 108.66(12) 21_655 . ?
Gd1 Gd1 Gd2 136.514(4) 2_765 . ?
Gd1 Gd1 Gd2 110.255(9) 3_675 . ?
O5 Gd2 O5 70.7(2) 3_675 17_564 ?
O5 Gd2 O6 73.94(15) 3_675 . ?
O5 Gd2 O6 141.73(15) 17_564 . ?
O5 Gd2 O6 141.73(15) 3_675 18_654 ?
O5 Gd2 O6 73.94(15) 17_564 18_654 ?
O6 Gd2 O6 143.7(2) . 18_654 ?
O5 Gd2 O3 69.81(15) 3_675 . ?
O5 Gd2 O3 115.82(15) 17_564 . ?
O6 Gd2 O3 63.11(13) . . ?
O6 Gd2 O3 114.69(14) 18_654 . ?
O5 Gd2 O3 115.82(15) 3_675 18_654 ?
O5 Gd2 O3 69.82(15) 17_564 18_654 ?
O6 Gd2 O3 114.69(13) . 18_654 ?
O6 Gd2 O3 63.11(13) 18_654 18_654 ?
O3 Gd2 O3 173.6(2) . 18_654 ?
O5 Gd2 N2 144.28(18) 3_675 18_654 ?
O5 Gd2 N2 121.03(18) 17_564 18_654 ?
O6 Gd2 N2 96.36(17) . 18_654 ?
O6 Gd2 N2 51.81(16) 18_654 18_654 ?
O3 Gd2 N2 75.14(17) . 18_654 ?
O3 Gd2 N2 99.57(17) 18_654 18_654 ?
O5 Gd2 N2 121.03(18) 3_675 . ?
O5 Gd2 N2 144.29(18) 17_564 . ?
O6 Gd2 N2 51.81(16) . . ?
O6 Gd2 N2 96.36(17) 18_654 . ?
O3 Gd2 N2 99.56(17) . . ?
O3 Gd2 N2 75.14(17) 18_654 . ?
N2 Gd2 N2 71.0(3) 18_654 . ?
O5 Gd2 N1 81.94(18) 3_675 . ?
O5 Gd2 N1 75.40(17) 17_564 . ?
O6 Gd2 N1 113.82(15) . . ?
O6 Gd2 N1 75.29(15) 18_654 . ?
O3 Gd2 N1 50.74(15) . . ?
O3 Gd2 N1 131.26(15) 18_654 . ?
N2 Gd2 N1 70.6(2) 18_654 . ?
N2 Gd2 N1 136.4(2) . . ?
O5 Gd2 N1 75.40(17) 3_675 18_654 ?
O5 Gd2 N1 81.94(18) 17_564 18_654 ?
O6 Gd2 N1 75.29(15) . 18_654 ?
O6 Gd2 N1 113.82(15) 18_654 18_654 ?
O3 Gd2 N1 131.26(15) . 18_654 ?
O3 Gd2 N1 50.74(15) 18_654 18_654 ?
N2 Gd2 N1 136.4(2) 18_654 18_654 ?
N2 Gd2 N1 70.6(2) . 18_654 ?
N1 Gd2 N1 152.2(3) . 18_654 ?
O5 Gd2 C7 97.68(16) 3_675 . ?
O5 Gd2 C7 154.45(17) 17_564 . ?
O6 Gd2 C7 25.18(15) . . ?
O6 Gd2 C7 120.59(15) 18_654 . ?
O3 Gd2 C7 78.93(15) . . ?
O3 Gd2 C7 96.98(15) 18_654 . ?
N2 Gd2 C7 81.88(19) 18_654 . ?
N2 Gd2 C7 26.76(17) . . ?
N1 Gd2 C7 126.75(17) . . ?
N1 Gd2 C7 72.98(17) 18_654 . ?
O5 Gd2 C7 154.44(17) 3_675 18_654 ?
O5 Gd2 C7 97.68(16) 17_564 18_654 ?
O6 Gd2 C7 120.59(15) . 18_654 ?
O6 Gd2 C7 25.18(15) 18_654 18_654 ?
O3 Gd2 C7 96.97(15) . 18_654 ?
O3 Gd2 C7 78.94(15) 18_654 18_654 ?
N2 Gd2 C7 26.76(17) 18_654 18_654 ?
N2 Gd2 C7 81.88(19) . 18_654 ?
N1 Gd2 C7 72.98(17) . 18_654 ?
N1 Gd2 C7 126.75(17) 18_654 18_654 ?
C7 Gd2 C7 101.1(2) . 18_654 ?
O3 C1 N1 114.1(5) . . ?
O3 C1 C2 124.4(5) . . ?
N1 C1 C2 121.4(6) . . ?
O3 C1 Gd2 54.1(3) . . ?
N1 C1 Gd2 61.5(3) . . ?
C2 C1 Gd2 168.4(5) . . ?
C3 C2 C1 117.0(6) . . ?
C3 C2 C6 120.5(6) . . ?
C1 C2 C6 122.2(5) . . ?
C4 C3 C2 121.0(7) . . ?
C4 C3 H3A 119.5 . . ?
C2 C3 H3A 119.5 . . ?
C3 C4 C5 117.8(7) . . ?
C3 C4 H4A 121.1 . . ?
C5 C4 H4A 121.1 . . ?
N1 C5 C4 123.0(7) . . ?
N1 C5 H5A 118.5 . . ?
C4 C5 H5A 118.5 . . ?
O2 C6 O1 119.1(5) . . ?
O2 C6 C2 119.5(6) . . ?
O1 C6 C2 121.3(5) . . ?
O2 C6 Gd1 58.6(3) . 20_565 ?
O1 C6 Gd1 61.6(3) . 20_565 ?
C2 C6 Gd1 166.2(5) . 20_565 ?
O6 C7 N2 113.1(5) . . ?
O6 C7 C8 125.0(6) . . ?
N2 C7 C8 121.9(6) . . ?
O6 C7 Gd2 54.7(3) . . ?
N2 C7 Gd2 58.8(3) . . ?
C8 C7 Gd2 173.8(5) . . ?
C9 C8 C7 117.1(6) . . ?
C9 C8 C12 119.3(6) . . ?
C7 C8 C12 123.6(6) . . ?
C8 C9 C10 120.4(7) . . ?
C8 C9 H9A 119.8 . . ?
C10 C9 H9A 119.8 . . ?
C11 C10 C9 118.5(8) . . ?
C11 C10 H10A 120.8 . . ?
C9 C10 H10A 120.8 . . ?
N2 C11 C10 122.9(7) . . ?
N2 C11 H11A 118.6 . . ?
C10 C11 H11A 118.6 . . ?
O5 C12 O4 123.1(5) . . ?
O5 C12 C8 116.8(5) . . ?
O4 C12 C8 120.1(5) . . ?
C6 O1 Gd1 138.7(4) . . ?
C6 O1 Gd1 91.9(3) . 20_565 ?
Gd1 O1 Gd1 129.38(17) . 20_565 ?
C6 O2 Gd1 95.8(4) . 20_565 ?
C1 O3 Gd1 139.7(4) . . ?
C1 O3 Gd2 101.2(3) . . ?
Gd1 O3 Gd2 112.27(16) . . ?
C12 O4 Gd1 131.7(4) . . ?
C12 O4 Gd1 125.2(4) . 2_765 ?
Gd1 O4 Gd1 103.10(15) . 2_765 ?
C12 O5 Gd2 141.0(4) . 2_765 ?
C7 O6 Gd1 126.7(4) . . ?
C7 O6 Gd2 100.1(3) . . ?
Gd1 O6 Gd2 113.08(16) . . ?
Gd1 O7 Gd1 111.95(13) 2_765 . ?
Gd1 O7 Gd1 111.95(13) 2_765 3_675 ?
Gd1 O7 Gd1 111.95(13) . 3_675 ?
Gd1 O7 H7 106.87(15) 2_765 . ?
Gd1 O7 H7 106.87(15) . . ?
Gd1 O7 H7 106.87(15) 3_675 . ?
C5 N1 C1 119.1(6) . . ?
C5 N1 Gd2 148.3(5) . . ?
C1 N1 Gd2 92.0(4) . . ?
C11 N2 C7 119.1(6) . . ?
C11 N2 Gd2 146.0(5) . . ?
C7 N2 Gd2 94.4(4) . . ?

loop_
_geom_bond_atom_site_label_1
_geom_bond_atom_site_label_2
_geom_bond_distance
_geom_bond_site_symmetry_2
_geom_bond_publ_flag
Gd1 O3 2.306(4) . ?
Gd1 O6 2.309(4) . ?
Gd1 O7 2.3168(18) . ?
Gd1 O1 2.402(4) . ?
Gd1 O4 2.423(4) . ?
Gd1 O2 2.466(5) 21_655 ?
Gd1 O4 2.481(4) 3_675 ?
Gd1 O1 2.530(4) 21_655 ?
Gd1 C6 2.875(6) 21_655 ?
Gd1 Gd1 3.8402(4) 2_765 ?
Gd1 Gd1 3.8402(4) 3_675 ?
Gd1 Gd2 4.0005(3) . ?
Gd2 O5 2.371(4) 3_675 ?
Gd2 O5 2.371(4) 17_564 ?
Gd2 O6 2.485(4) . ?
Gd2 O6 2.485(4) 18_654 ?
Gd2 O3 2.510(4) . ?
Gd2 O3 2.509(4) 18_654 ?
Gd2 N2 2.572(6) 18_654 ?
Gd2 N2 2.572(6) . ?
Gd2 N1 2.671(6) . ?
Gd2 N1 2.671(6) 18_654 ?
Gd2 C7 2.998(6) . ?
Gd2 C7 2.998(6) 18_654 ?
C1 O3 1.293(7) . ?
C1 N1 1.357(7) . ?
C1 C2 1.407(8) . ?
C2 C3 1.390(9) . ?
C2 C6 1.491(8) . ?
C3 C4 1.377(11) . ?
C3 H3A 0.9300 . ?
C4 C5 1.381(12) . ?
C4 H4A 0.9300 . ?
C5 N1 1.327(9) . ?
C5 H5A 0.9300 . ?
C6 O2 1.252(7) . ?
C6 O1 1.285(7) . ?
C6 Gd1 2.875(6) 20_565 ?
C7 O6 1.296(7) . ?
C7 N2 1.354(8) . ?
C7 C8 1.413(9) . ?
C8 C9 1.386(9) . ?
C8 C12 1.485(8) . ?
C9 C10 1.390(12) . ?
C9 H9A 0.9300 . ?
C10 C11 1.376(13) . ?
C10 H10A 0.9300 . ?
C11 N2 1.329(10) . ?
C11 H11A 0.9300 . ?
C12 O5 1.236(7) . ?
C12 O4 1.290(7) . ?
O1 Gd1 2.530(4) 20_565 ?
O2 Gd1 2.466(5) 20_565 ?
O4 Gd1 2.481(4) 2_765 ?
O5 Gd2 2.371(4) 2_765 ?
O7 Gd1 2.3168(18) 2_765 ?
O7 Gd1 2.3168(18) 3_675 ?
O7 H7 1.262(6) . ?
